data_7209395
loop_
_publ_author_name
'Buechner, O.'
'Wickleder, M.S.'

_publ_section_title
;
 The gold sulfates M Au (S O4)2 (M = Na, K, Rb)
;
_journal_name_full
;
Zeitschrift fuer Naturforschung, Teil B. Anorganische Chemie, Organische
 Chemie (42,1987-)
;
_journal_page_first 1340
_journal_page_last 1343
_journal_volume 56
_journal_year 2001
_chemical_formula_sum 'Au O8 Rb S2'
_chemical_name_systematic 'Rb (Au (S O4)2)'
_space_group_IT_number 2
_symmetry_space_group_name_Hall '-P 1'
_symmetry_space_group_name_H-M 'P -1'
_cell_angle_alpha 76.36
_cell_angle_beta 88.44
_cell_angle_gamma 73.53
_cell_formula_units_Z 1
_cell_length_a 4.2361
_cell_length_b 4.9752
_cell_length_c 8.89
_cell_volume 174.448
_citation_journal_id_ASTM ZNBSEN
_cod_data_source_file gold_327.cif
_cod_data_source_block Au1O8Rb1S2
_cod_original_cell_volume 174.4476
_cod_original_formula_sum 'Au1 O8 Rb1 S2'
_cod_database_code 7209395

loop_
_symmetry_equiv_pos_as_xyz
x,y,z
-x,-y,-z

loop_
_atom_site_label
_atom_site_type_symbol
_atom_site_fract_x
_atom_site_fract_y
_atom_site_fract_z
_atom_site_occupancy
_atom_site_U_iso_or_equiv
Rb1 Rb+1 0 0.5 0 1 0.0
O3 O-2 0.3162 -0.0368 0.8587 1 0.0
O1 O-2 0.2174 0.2384 0.5861 1 0.0
O4 O-2 0.5269 0.3747 0.7554 1 0.0
S1 S+6 0.45 0.1259 0.7308 1 0.0
O2 O-2 0.2464 0.0916 0.3104 1 0.0
Au1 Au+3 0 0 0.5 1 0.0
